data_9007563
loop_
_publ_author_name
'Paul, G. L.'
'Pryor, A. W.'

_publ_section_title
;
 The study of sodium nitrate by neutron diffraction
 Sample: T = 180 C, refined incorporating curvilinear motion of O atom
;
_journal_name_full 'Acta Crystallographica, Section B'
_journal_page_first 2700
_journal_page_last 2702
_journal_paper_doi 10.1107/S0567740872006806
_journal_volume 28
_journal_year 1972
_chemical_compound_source Synthetic
_chemical_formula_sum 'N Na O3'
_chemical_name_mineral Nitratine
_space_group_IT_number 167
_symmetry_space_group_name_Hall '-R 3 2"c'
_symmetry_space_group_name_H-M 'R -3 c :H'
_cell_angle_alpha 90
_cell_angle_beta 90
_cell_angle_gamma 120
_cell_length_a 5.077
_cell_length_b 5.077
_cell_length_c 17.13
_cell_formula_units_Z 6
_cell_volume 382.386
_database_code_amcsd 0009450
_diffrn_ambient_temperature 453.15
_exptl_crystal_density_diffrn 2.215
_cod_original_sg_symbol_H-M 'R -3 c'
_cod_original_formula_sum 'Na N O3'
_cod_database_code 9007563

loop_
_space_group_symop_operation_xyz
x,y,z
2/3+x,1/3+y,1/3+z
1/3+x,2/3+y,2/3+z
x,x-y,1/2+z
2/3+x,1/3+x-y,5/6+z
1/3+x,2/3+x-y,1/6+z
y,x,1/2-z
2/3+y,1/3+x,5/6-z
1/3+y,2/3+x,1/6-z
-x+y,y,1/2+z
2/3-x+y,1/3+y,5/6+z
1/3-x+y,2/3+y,1/6+z
-x,-x+y,1/2-z
2/3-x,1/3-x+y,5/6-z
1/3-x,2/3-x+y,1/6-z
-y,-x,1/2+z
2/3-y,1/3-x,5/6+z
1/3-y,2/3-x,1/6+z
x-y,-y,1/2-z
2/3+x-y,1/3-y,5/6-z
1/3+x-y,2/3-y,1/6-z
y,-x+y,-z
2/3+y,1/3-x+y,1/3-z
1/3+y,2/3-x+y,2/3-z
-x+y,-x,z
2/3-x+y,1/3-x,1/3+z
1/3-x+y,2/3-x,2/3+z
-x,-y,-z
2/3-x,1/3-y,1/3-z
1/3-x,2/3-y,2/3-z
-y,x-y,z
2/3-y,1/3+x-y,1/3+z
1/3-y,2/3+x-y,2/3+z
x-y,x,-z
2/3+x-y,1/3+x,1/3-z
1/3+x-y,2/3+x,2/3-z

loop_
_atom_site_label
_atom_site_fract_x
_atom_site_fract_y
_atom_site_fract_z
Na 0.00000 0.00000 0.00000
N 0.00000 0.00000 0.25000
O 0.24660 0.00000 0.25000

loop_
_cod_related_entry_id
_cod_related_entry_database
_cod_related_entry_code
1 AMCSD 0009450
